data_7135782
loop_
_publ_author_name
'Qiu, Xiao-Dong'
'Lu, Jun'
'Qu, Da-Hui'
'Tong, Fei'

_publ_section_title
;
 Aspect ratio-dependent twisting motions in photomechanical molecular
 crystal ribbons <i>via</i> solid-state [2+2] photodimerization.
;
_journal_issue 32
_journal_name_full 'Chemical communications (Cambridge, England)'
_journal_page_first 8225
_journal_page_last 8229
_journal_paper_doi 10.1039/d6cc00116e
_journal_volume 62
_journal_year 2026
_chemical_formula_moiety 'C13 H11 N O2'
_chemical_formula_sum 'C13 H11 N O2'
_chemical_formula_weight 213.23
_space_group_crystal_system triclinic
_space_group_IT_number 2
_space_group_name_Hall '-P 1'
_space_group_name_H-M_alt 'P -1'
_atom_sites_solution_hydrogens geom
_atom_sites_solution_primary dual
_audit_creation_date 2024-07-03
_audit_creation_method
;
Olex2 1.5
(compiled 2024.02.16 svn.r378c4104 for OlexSys, GUI svn.r6928)
;
_audit_update_record
;
2026-01-06 deposited with the CCDC.	2026-03-18 downloaded from the CCDC.
;
_cell_angle_alpha 103.649(2)
_cell_angle_beta 95.695(2)
_cell_angle_gamma 113.196(2)
_cell_formula_units_Z 2
_cell_length_a 7.1629(4)
_cell_length_b 7.8641(4)
_cell_length_c 11.2471(6)
_cell_measurement_reflns_used 4569
_cell_measurement_temperature 170.00
_cell_measurement_theta_max 54.94
_cell_measurement_theta_min 5.58
_cell_volume 552.63(5)
_computing_cell_refinement 'SAINT V8.40B (?, 2016)'
_computing_data_reduction 'SAINT V8.40B (?, 2016)'
_computing_molecular_graphics 'Olex2 1.5 (Dolomanov et al., 2009)'
_computing_publication_material 'Olex2 1.5 (Dolomanov et al., 2009)'
_computing_structure_refinement 'SHELXL 2018/3 (Sheldrick, 2015)'
_computing_structure_solution 'SHELXT  (Sheldrick, 2015)'
_diffrn_ambient_temperature 170.00
_diffrn_measured_fraction_theta_full 0.989
_diffrn_measured_fraction_theta_max 0.988
_diffrn_measurement_device_type 'Bruker D8 Venture'
_diffrn_measurement_method '\f and \w scans'
_diffrn_radiation_type GaK\a
_diffrn_radiation_wavelength 1.34139
_diffrn_reflns_av_R_equivalents 0.0780
_diffrn_reflns_av_unetI/netI 0.0610
_diffrn_reflns_Laue_measured_fraction_full 0.989
_diffrn_reflns_Laue_measured_fraction_max 0.988
_diffrn_reflns_limit_h_max 8
_diffrn_reflns_limit_h_min -8
_diffrn_reflns_limit_k_max 9
_diffrn_reflns_limit_k_min -8
_diffrn_reflns_limit_l_max 13
_diffrn_reflns_limit_l_min -13
_diffrn_reflns_number 7711
_diffrn_reflns_point_group_measured_fraction_full 0.989
_diffrn_reflns_point_group_measured_fraction_max 0.988
_diffrn_reflns_theta_full 53.594
_diffrn_reflns_theta_max 54.927
_diffrn_reflns_theta_min 3.603
_diffrn_source_current 2.86
_diffrn_source_power 0.1995708
_diffrn_source_voltage 69.78
_diffrn_standards_number 0
_exptl_absorpt_coefficient_mu 0.451
_exptl_absorpt_correction_T_max 0.7508
_exptl_absorpt_correction_T_min 0.5346
_exptl_absorpt_correction_type multi-scan
_exptl_absorpt_process_details
;
SADABS-2016/2 (Bruker,2016/2) was used for absorption correction.
wR2(int) was 0.1318 before and 0.0772 after correction.
The Ratio of minimum to maximum transmission is 0.7120.
The \l/2 correction factor is Not present.
;
_exptl_crystal_colour colourless
_exptl_crystal_colour_primary colourless
_exptl_crystal_density_diffrn 1.281
_exptl_crystal_description block
_exptl_crystal_F_000 224
_exptl_crystal_size_max 0.17
_exptl_crystal_size_mid 0.17
_exptl_crystal_size_min 0.05
_refine_diff_density_max 0.245
_refine_diff_density_min -0.274
_refine_diff_density_rms 0.050
_refine_ls_extinction_method none
_refine_ls_goodness_of_fit_ref 1.071
_refine_ls_hydrogen_treatment constr
_refine_ls_matrix_type full
_refine_ls_number_parameters 146
_refine_ls_number_reflns 2086
_refine_ls_number_restraints 0
_refine_ls_restrained_S_all 1.071
_refine_ls_R_factor_all 0.0559
_refine_ls_R_factor_gt 0.0481
_refine_ls_shift/su_max 0.001
_refine_ls_shift/su_mean 0.000
_refine_ls_structure_factor_coef Fsqd
_refine_ls_weighting_details 'w=1/[\s^2^(Fo^2^)+(0.0750P)^2^+0.0696P] where P=(Fo^2^+2Fc^2^)/3'
_refine_ls_weighting_scheme calc
_refine_ls_wR_factor_gt 0.1301
_refine_ls_wR_factor_ref 0.1374
_reflns_Friedel_coverage 0.000
_reflns_number_gt 1729
_reflns_number_total 2086
_reflns_threshold_expression 'I > 2\s(I)'
_cod_data_source_file d6cc00116e7.cif
_cod_data_source_block mj24660_0m
_cod_database_code 7135782
_shelx_shelxl_version_number 2018/3
_shelx_space_group_comment
;
The symmetry employed for this shelxl refinement is uniquely defined
by the following loop, which should always be used as a source of
symmetry information in preference to the above space-group names.
They are only intended as comments.
;
_shelx_estimated_absorpt_t_max 0.978
_shelx_estimated_absorpt_t_min 0.927
_olex2_refinement_description
;
1. Fixed Uiso
 At 1.2 times of:
  All C(H) groups
 At 1.5 times of:
  All C(H,H,H) groups
2.a Aromatic/amide H refined with riding coordinates:
 C1(H1), C2(H2), C3(H3), C4(H4), C5(H5), C7(H7), C8(H8), C9(H9)
2.b Idealised Me refined as rotating group:
 C13(H13A,H13B,H13C)
;
_olex2_submission_special_instructions 'No special instructions were received'

loop_
_space_group_symop_operation_xyz
'x, y, z'
'-x, -y, -z'

loop_
_atom_site_label
_atom_site_type_symbol
_atom_site_fract_x
_atom_site_fract_y
_atom_site_fract_z
_atom_site_U_iso_or_equiv
_atom_site_adp_type
_atom_site_occupancy
_atom_site_site_symmetry_order
_atom_site_calc_flag
_atom_site_refinement_flags_posn
_atom_site_refinement_flags_adp
_atom_site_refinement_flags_occupancy
_atom_site_disorder_assembly
_atom_site_disorder_group
O1 O 0.36736(16) 1.08125(14) 0.84241(9) 0.0329(3) Uani 1 1 d . . . . .
O2 O 0.41828(16) 1.12478(14) 0.65527(9) 0.0357(3) Uani 1 1 d . . . . .
N1 N 0.1846(2) 0.60852(19) 0.83168(13) 0.0445(4) Uani 1 1 d . . . . .
C1 C 0.2240(2) 0.2014(2) 0.19279(14) 0.0337(4) Uani 1 1 d . . . . .
H1 H 0.262484 0.300735 0.153291 0.040 Uiso 1 1 calc R U . . .
C2 C 0.1821(2) 0.0144(2) 0.12409(14) 0.0365(4) Uani 1 1 d . . . . .
H2 H 0.194149 -0.013293 0.039064 0.044 Uiso 1 1 calc R U . . .
C3 C 0.1224(2) -0.1313(2) 0.18041(15) 0.0365(4) Uani 1 1 d . . . . .
H3 H 0.091199 -0.260369 0.133723 0.044 Uiso 1 1 calc R U . . .
C4 C 0.1081(2) -0.0892(2) 0.30506(15) 0.0356(4) Uani 1 1 d . . . . .
H4 H 0.066614 -0.190079 0.343260 0.043 Uiso 1 1 calc R U . . .
C5 C 0.1535(2) 0.0981(2) 0.37441(14) 0.0317(4) Uani 1 1 d . . . . .
H5 H 0.145469 0.125447 0.460152 0.038 Uiso 1 1 calc R U . . .
C6 C 0.2114(2) 0.2477(2) 0.31860(13) 0.0274(3) Uani 1 1 d . . . . .
C7 C 0.2603(2) 0.4485(2) 0.38604(14) 0.0305(4) Uani 1 1 d . . . . .
H7 H 0.303572 0.539270 0.340228 0.037 Uiso 1 1 calc R U . . .
C8 C 0.2513(2) 0.5198(2) 0.50534(13) 0.0299(4) Uani 1 1 d . . . . .
H8 H 0.205823 0.433925 0.554266 0.036 Uiso 1 1 calc R U . . .
C9 C 0.3084(2) 0.7219(2) 0.56039(13) 0.0284(4) Uani 1 1 d . . . . .
H9 H 0.355613 0.803715 0.509146 0.034 Uiso 1 1 calc R U . . .
C10 C 0.30189(19) 0.8074(2) 0.67774(13) 0.0261(3) Uani 1 1 d . . . . .
C11 C 0.3682(2) 1.0202(2) 0.72136(13) 0.0269(3) Uani 1 1 d . . . . .
C12 C 0.2377(2) 0.6988(2) 0.76439(13) 0.0301(4) Uani 1 1 d . . . . .
C13 C 0.4412(3) 1.2879(2) 0.89502(15) 0.0413(4) Uani 1 1 d . . . . .
H13A H 0.352926 1.331829 0.850600 0.062 Uiso 1 1 calc R U . . .
H13B H 0.584859 1.353648 0.886281 0.062 Uiso 1 1 calc R U . . .
H13C H 0.436177 1.318618 0.983964 0.062 Uiso 1 1 calc R U . . .

loop_
_atom_site_aniso_label
_atom_site_aniso_U_11
_atom_site_aniso_U_22
_atom_site_aniso_U_33
_atom_site_aniso_U_23
_atom_site_aniso_U_13
_atom_site_aniso_U_12
O1 0.0478(6) 0.0264(6) 0.0271(6) 0.0092(4) 0.0162(5) 0.0160(5)
O2 0.0467(6) 0.0318(6) 0.0329(6) 0.0174(5) 0.0171(5) 0.0149(5)
N1 0.0621(9) 0.0358(8) 0.0405(8) 0.0212(6) 0.0179(7) 0.0189(7)
C1 0.0423(8) 0.0320(8) 0.0303(8) 0.0134(6) 0.0144(6) 0.0157(7)
C2 0.0449(9) 0.0368(9) 0.0287(8) 0.0077(7) 0.0130(7) 0.0187(7)
C3 0.0375(8) 0.0304(8) 0.0428(9) 0.0078(7) 0.0119(7) 0.0168(7)
C4 0.0387(8) 0.0321(8) 0.0427(9) 0.0179(7) 0.0155(7) 0.0165(7)
C5 0.0342(7) 0.0352(8) 0.0311(8) 0.0149(7) 0.0137(6) 0.0161(6)
C6 0.0263(7) 0.0283(8) 0.0289(8) 0.0103(6) 0.0101(5) 0.0112(6)
C7 0.0303(7) 0.0311(8) 0.0327(8) 0.0133(7) 0.0115(6) 0.0126(6)
C8 0.0304(7) 0.0287(8) 0.0321(8) 0.0119(6) 0.0110(6) 0.0118(6)
C9 0.0267(7) 0.0298(8) 0.0295(8) 0.0119(6) 0.0099(6) 0.0105(6)
C10 0.0259(7) 0.0275(8) 0.0279(7) 0.0123(6) 0.0092(5) 0.0113(6)
C11 0.0268(7) 0.0297(8) 0.0282(8) 0.0117(6) 0.0105(6) 0.0133(6)
C12 0.0364(7) 0.0279(8) 0.0280(8) 0.0087(6) 0.0098(6) 0.0151(6)
C13 0.0596(10) 0.0261(8) 0.0357(9) 0.0065(7) 0.0171(7) 0.0162(7)

loop_
_atom_type_symbol
_atom_type_description
_atom_type_scat_dispersion_real
_atom_type_scat_dispersion_imag
_atom_type_scat_source
C C 0.0137 0.0067 'International Tables Vol C Tables 4.2.6.8 and 6.1.1.4'
H H 0.0000 0.0000 'International Tables Vol C Tables 4.2.6.8 and 6.1.1.4'
N N 0.0241 0.0134 'International Tables Vol C Tables 4.2.6.8 and 6.1.1.4'
O O 0.0389 0.0241 'International Tables Vol C Tables 4.2.6.8 and 6.1.1.4'

loop_
_geom_angle_atom_site_label_1
_geom_angle_atom_site_label_2
_geom_angle_atom_site_label_3
_geom_angle
_geom_angle_site_symmetry_1
_geom_angle_site_symmetry_3
_geom_angle_publ_flag
C11 O1 C13 115.45(11) . . ?
C2 C1 H1 119.1 . . ?
C2 C1 C6 121.77(13) . . ?
C6 C1 H1 119.1 . . ?
C1 C2 H2 120.3 . . ?
C3 C2 C1 119.35(14) . . ?
C3 C2 H2 120.3 . . ?
C2 C3 H3 120.0 . . ?
C2 C3 C4 120.01(14) . . ?
C4 C3 H3 120.0 . . ?
C3 C4 H4 119.7 . . ?
C5 C4 C3 120.70(13) . . ?
C5 C4 H4 119.7 . . ?
C4 C5 H5 119.9 . . ?
C4 C5 C6 120.24(13) . . ?
C6 C5 H5 119.9 . . ?
C1 C6 C5 117.92(13) . . ?
C1 C6 C7 118.95(12) . . ?
C5 C6 C7 123.13(13) . . ?
C6 C7 H7 116.2 . . ?
C8 C7 C6 127.66(13) . . ?
C8 C7 H7 116.2 . . ?
C7 C8 H8 119.2 . . ?
C7 C8 C9 121.63(13) . . ?
C9 C8 H8 119.2 . . ?
C8 C9 H9 116.8 . . ?
C10 C9 C8 126.37(13) . . ?
C10 C9 H9 116.8 . . ?
C9 C10 C11 119.88(12) . . ?
C9 C10 C12 121.66(13) . . ?
C12 C10 C11 118.43(12) . . ?
O1 C11 C10 111.48(11) . . ?
O2 C11 O1 124.47(13) . . ?
O2 C11 C10 124.05(13) . . ?
N1 C12 C10 178.59(15) . . ?
O1 C13 H13A 109.5 . . ?
O1 C13 H13B 109.5 . . ?
O1 C13 H13C 109.5 . . ?
H13A C13 H13B 109.5 . . ?
H13A C13 H13C 109.5 . . ?
H13B C13 H13C 109.5 . . ?

loop_
_geom_bond_atom_site_label_1
_geom_bond_atom_site_label_2
_geom_bond_distance
_geom_bond_site_symmetry_2
_geom_bond_publ_flag
O1 C11 1.3339(16) . ?
O1 C13 1.4412(18) . ?
O2 C11 1.2109(16) . ?
N1 C12 1.1488(18) . ?
C1 H1 0.9500 . ?
C1 C2 1.385(2) . ?
C1 C6 1.397(2) . ?
C2 H2 0.9500 . ?
C2 C3 1.381(2) . ?
C3 H3 0.9500 . ?
C3 C4 1.386(2) . ?
C4 H4 0.9500 . ?
C4 C5 1.383(2) . ?
C5 H5 0.9500 . ?
C5 C6 1.4023(19) . ?
C6 C7 1.462(2) . ?
C7 H7 0.9500 . ?
C7 C8 1.345(2) . ?
C8 H8 0.9500 . ?
C8 C9 1.432(2) . ?
C9 H9 0.9500 . ?
C9 C10 1.347(2) . ?
C10 C11 1.485(2) . ?
C10 C12 1.4364(18) . ?
C13 H13A 0.9800 . ?
C13 H13B 0.9800 . ?
C13 H13C 0.9800 . ?

loop_
_geom_torsion_atom_site_label_1
_geom_torsion_atom_site_label_2
_geom_torsion_atom_site_label_3
_geom_torsion_atom_site_label_4
_geom_torsion
_geom_torsion_site_symmetry_1
_geom_torsion_site_symmetry_2
_geom_torsion_site_symmetry_3
_geom_torsion_site_symmetry_4
_geom_torsion_publ_flag
C1 C2 C3 C4 -1.0(2) . . . . ?
C1 C6 C7 C8 177.89(13) . . . . ?
C2 C1 C6 C5 -0.3(2) . . . . ?
C2 C1 C6 C7 179.25(13) . . . . ?
C2 C3 C4 C5 -0.2(2) . . . . ?
C3 C4 C5 C6 1.1(2) . . . . ?
C4 C5 C6 C1 -0.9(2) . . . . ?
C4 C5 C6 C7 179.63(13) . . . . ?
C5 C6 C7 C8 -2.6(2) . . . . ?
C6 C1 C2 C3 1.2(2) . . . . ?
C6 C7 C8 C9 178.60(12) . . . . ?
C7 C8 C9 C10 178.84(12) . . . . ?
C8 C9 C10 C11 179.58(12) . . . . ?
C8 C9 C10 C12 1.4(2) . . . . ?
C9 C10 C11 O1 -174.91(11) . . . . ?
C9 C10 C11 O2 4.5(2) . . . . ?
C12 C10 C11 O1 3.31(17) . . . . ?
C12 C10 C11 O2 -177.31(12) . . . . ?
C13 O1 C11 O2 -2.85(19) . . . . ?
C13 O1 C11 C10 176.53(11) . . . . ?
